data_4510470
loop_
_publ_author_name
'Prohens, Rafel'
'Portell, Anna'
'Font-Bardia, Merc\`e'
'Bauz\'a, Antonio'
'Frontera, Antonio'

_publ_section_title
;
 Experimental and Theoretical Study of Aromaticity Effects in the Solid
 State Architecture on Squaric Acid Derivatives
;
_journal_issue 5
_journal_name_full 'Crystal Growth &amp; Design'
_journal_page_first 2578
_journal_paper_doi 10.1021/cg500264k
_journal_volume 14
_journal_year 2014
_chemical_formula_moiety 'C12 H24 N4 O2, C4 O4, H2 O'
_chemical_formula_sum 'C16 H24 N4 O7'
_chemical_formula_weight 384.39
_chemical_name_systematic
;
 ?
;
_space_group_crystal_system monoclinic
_space_group_IT_number 14
_space_group_name_Hall '-P 2ybc'
_space_group_name_H-M_alt 'P 1 21/c 1'
_symmetry_space_group_name_Hall '-P 2ybc'
_symmetry_space_group_name_H-M 'P 1 21/c 1'
_atom_sites_solution_hydrogens mixed
_audit_creation_method SHELXL-2012
_cell_angle_alpha 90
_cell_angle_beta 119.13(3)
_cell_angle_gamma 90
_cell_formula_units_Z 4
_cell_length_a 10.737(6)
_cell_length_b 11.931(5)
_cell_length_c 16.323(7)
_cell_measurement_reflns_used 98
_cell_measurement_temperature 110(2)
_cell_measurement_theta_max 31
_cell_measurement_theta_min 3
_cell_volume 1826.5(16)
_computing_cell_refinement 'AUTOMAR (Claudio Klein, 2007)'
_computing_data_collection 'MARXDS (Claudio Klein, 2005)'
_computing_data_reduction 'MARSCALE (Claudio Klein, 2007)'
_computing_molecular_graphics 'ORTEP (Brueggermann and Smith, 1990)'
_computing_publication_material 'PLATON (Spek, 1990)'
_computing_structure_refinement 'SHELXL-2012 (Sheldrick, 2012)'
_computing_structure_solution 'SHELXS-97 (Sheldrick, 1997)'
_diffrn_ambient_temperature 110(2)
_diffrn_detector_area_resol_mean 'image plate'
_diffrn_measured_fraction_theta_full 0.990
_diffrn_measured_fraction_theta_max 0.892
_diffrn_measurement_device_type 'MAR345 with image plate detector'
_diffrn_measurement_method 'phi scan'
_diffrn_radiation_monochromator graphite
_diffrn_radiation_source 'fine-focus sealed tube'
_diffrn_radiation_type MoK\a
_diffrn_radiation_wavelength 0.71073
_diffrn_reflns_av_R_equivalents 0.0637
_diffrn_reflns_av_sigmaI/netI 0.1122
_diffrn_reflns_Laue_measured_fraction_full 0.990
_diffrn_reflns_Laue_measured_fraction_max 0.892
_diffrn_reflns_limit_h_max 16
_diffrn_reflns_limit_h_min -12
_diffrn_reflns_limit_k_max 17
_diffrn_reflns_limit_k_min -17
_diffrn_reflns_limit_l_max 21
_diffrn_reflns_limit_l_min -21
_diffrn_reflns_number 13716
_diffrn_reflns_point_group_measured_fraction_full 0.990
_diffrn_reflns_point_group_measured_fraction_max 0.892
_diffrn_reflns_theta_full 25.000
_diffrn_reflns_theta_max 32.489
_diffrn_reflns_theta_min 2.171
_exptl_absorpt_coefficient_mu 0.111
_exptl_absorpt_correction_T_max 0.90
_exptl_absorpt_correction_T_min 0.89
_exptl_absorpt_correction_type empirical
_exptl_absorpt_process_details sadabs
_exptl_crystal_colour colourles
_exptl_crystal_density_diffrn 1.398
_exptl_crystal_description prism
_exptl_crystal_F_000 816
_exptl_crystal_size_max 0.2
_exptl_crystal_size_mid 0.1
_exptl_crystal_size_min 0.1
_refine_diff_density_max 0.181
_refine_diff_density_min -0.249
_refine_diff_density_rms 0.039
_refine_ls_extinction_method none
_refine_ls_goodness_of_fit_ref 0.865
_refine_ls_hydrogen_treatment mixed
_refine_ls_matrix_type full
_refine_ls_number_parameters 279
_refine_ls_number_reflns 5900
_refine_ls_number_restraints 13
_refine_ls_restrained_S_all 0.873
_refine_ls_R_factor_all 0.1469
_refine_ls_R_factor_gt 0.0532
_refine_ls_shift/su_max 0.000
_refine_ls_shift/su_mean 0.000
_refine_ls_structure_factor_coef Fsqd
_refine_ls_weighting_details
;
 w=1/[\s^2^(Fo^2^)+(0.0409P)^2^]
 where P=(Fo^2^+2Fc^2^)/3
;
_refine_ls_weighting_scheme calc
_refine_ls_wR_factor_gt 0.1108
_refine_ls_wR_factor_ref 0.1345
_reflns_Friedel_coverage 0.000
_reflns_number_gt 2531
_reflns_number_total 5900
_reflns_threshold_expression 'I > 2\s(I)'
_cod_data_source_file cg500264k_si_012.cif
_cod_data_source_block anpm179b1_Compound_5
_cod_depositor_comments 'Adding full bibliography for 4510466--4510471.cif.'
_cod_database_code 4510470
_shelx_space_group_comment
;
The symmetry employed for this shelxl refinement is uniquely defined
by the following loop, which should always be used as a source of
symmetry information in preference to the above space-group names.
They are only intended as comments.
;
_shelxl_version_number 2012-9

loop_
_space_group_symop_operation_xyz
'x, y, z'
'-x, y+1/2, -z+1/2'
'-x, -y, -z'
'x, -y-1/2, z-1/2'

loop_
_atom_site_label
_atom_site_type_symbol
_atom_site_fract_x
_atom_site_fract_y
_atom_site_fract_z
_atom_site_U_iso_or_equiv
_atom_site_adp_type
_atom_site_occupancy
_atom_site_site_symmetry_order
_atom_site_calc_flag
_atom_site_refinement_flags_posn
_atom_site_refinement_flags_adp
_atom_site_refinement_flags_occupancy
_atom_site_disorder_assembly
_atom_site_disorder_group
O1 O 0.53704(16) 0.76564(12) 0.52632(10) 0.0722(4) Uani 1 1 d . . . . .
O2 O 0.35795(15) 0.59528(11) 0.35564(10) 0.0694(4) Uani 1 1 d . . . . .
N1 N 0.54472(16) 0.46700(12) 0.20357(10) 0.0543(4) Uani 1 1 d . U . . .
H1N H 0.6026 0.5258 0.2382 0.065 Uiso 1 1 d R U . A .
N2 N 0.64537(14) 0.45401(11) 0.41407(9) 0.0448(3) Uani 1 1 d . U . . .
H2N H 0.7255 0.4179 0.4271 0.054 Uiso 1 1 d R U . . .
N3 N 0.82129(17) 0.61829(12) 0.58811(11) 0.0571(4) Uani 1 1 d . . . . .
H3N H 0.9073 0.5890 0.6038 0.069 Uiso 1 1 d R U . . .
N4 N 0.96332(19) 0.85577(13) 0.62752(11) 0.0701(5) Uani 1 1 d . U . . .
H4N H 0.9459 0.8090 0.5795 0.084 Uiso 1 1 d R U . . .
C1 C 0.5637(2) 0.68059(15) 0.49590(13) 0.0553(5) Uani 1 1 d . . . . .
C2 C 0.4803(2) 0.60627(16) 0.41679(15) 0.0610(5) Uani 1 1 d . U . . .
C3 C 0.61455(18) 0.54314(14) 0.44601(12) 0.0482(4) Uani 1 1 d . U . . .
C4 C 0.6881(2) 0.61326(14) 0.52121(12) 0.0519(4) Uani 1 1 d . . . . .
C5 C 0.8645(2) 0.68898(16) 0.67100(14) 0.0681(5) Uani 1 1 d . U . . .
H5A H 0.8851 0.6423 0.7248 0.082 Uiso 1 1 calc R U . . .
H5B H 0.7871 0.7392 0.6606 0.082 Uiso 1 1 calc R U . . .
C6 C 0.9976(3) 0.75787(18) 0.69112(16) 0.0821(7) Uani 1 1 d . U . . .
H6A H 1.0429 0.7840 0.7555 0.099 Uiso 1 1 calc R U . . .
H6B H 1.0649 0.7100 0.6842 0.099 Uiso 1 1 calc R U . . .
C8 C 1.0926(3) 0.9134(2) 0.6444(2) 0.1018(9) Uani 1 1 d . U . . .
H8A H 1.0683 0.9778 0.6042 0.153 Uiso 1 1 calc R U . . .
H8B H 1.1510 0.8637 0.6313 0.153 Uiso 1 1 calc R U . . .
H8C H 1.1440 0.9369 0.7087 0.153 Uiso 1 1 calc R U . . .
C9 C 0.8595(3) 0.93536(19) 0.63710(17) 0.0918(8) Uani 1 1 d . . . . .
H9A H 0.8408 0.9986 0.5963 0.138 Uiso 1 1 calc R U . . .
H9B H 0.9006 0.9608 0.7008 0.138 Uiso 1 1 calc R U . . .
H9C H 0.7718 0.8967 0.6202 0.138 Uiso 1 1 calc R U . . .
C10 C 0.53664(19) 0.38609(15) 0.34067(13) 0.0553(5) Uani 1 1 d . U . . .
C11 C 0.5618(3) 0.3777(2) 0.2552(2) 0.0454(5) Uani 0.6 1 d . U P A 1
H11A H 0.6585 0.3512 0.2780 0.055 Uiso 0.6 1 calc R U P A 1
H11B H 0.4986 0.3200 0.2141 0.055 Uiso 0.6 1 calc R U P A 1
C12 C 0.5676(6) 0.4598(3) 0.1268(3) 0.0768(11) Uani 0.6 1 d . . P A 1
H12A H 0.5505 0.5316 0.0966 0.115 Uiso 0.6 1 calc R U P A 1
H12B H 0.5037 0.4055 0.0832 0.115 Uiso 0.6 1 calc R U P A 1
H12C H 0.6643 0.4374 0.1476 0.115 Uiso 0.6 1 calc R U P A 1
C13 C 0.3872(3) 0.5150(3) 0.1568(3) 0.0681(9) Uani 0.6 1 d . U P A 1
H13A H 0.3804 0.5804 0.1205 0.102 Uiso 0.6 1 calc R U P A 1
H13B H 0.3643 0.5348 0.2050 0.102 Uiso 0.6 1 calc R U P A 1
H13C H 0.3216 0.4591 0.1167 0.102 Uiso 0.6 1 calc R U P A 1
C11' C 0.4688(4) 0.4410(3) 0.2485(3) 0.0429(7) Uani 0.4 1 d . U P A 2
H11C H 0.3902 0.3935 0.2064 0.052 Uiso 0.4 1 calc R U P A 2
H11D H 0.4272 0.5103 0.2551 0.052 Uiso 0.4 1 calc R U P A 2
C12' C 0.4731(6) 0.4839(5) 0.1062(3) 0.0600(14) Uani 0.4 1 d . . P A 2
H12D H 0.5411 0.5010 0.0858 0.090 Uiso 0.4 1 calc R U P A 2
H12E H 0.4074 0.5452 0.0908 0.090 Uiso 0.4 1 calc R U P A 2
H12F H 0.4217 0.4172 0.0753 0.090 Uiso 0.4 1 calc R U P A 2
C13' C 0.6482(7) 0.3602(5) 0.2217(5) 0.092(2) Uani 0.4 1 d . . P A 2
H13D H 0.7056 0.3730 0.1923 0.137 Uiso 0.4 1 calc R U P A 2
H13E H 0.5914 0.2941 0.1957 0.137 Uiso 0.4 1 calc R U P A 2
H13F H 0.7090 0.3502 0.2879 0.137 Uiso 0.4 1 calc R U P A 2
O3 O 0.34302(12) 0.33882(9) 0.72263(8) 0.0508(3) Uani 1 1 d . . . . .
O4 O 0.06576(13) 0.49419(10) 0.65342(8) 0.0562(3) Uani 1 1 d . . . . .
O5 O -0.11140(11) 0.32377(9) 0.47984(8) 0.0510(3) Uani 1 1 d . . . . .
O6 O 0.17228(13) 0.17403(9) 0.54967(8) 0.0521(3) Uani 1 1 d . . . . .
C14 C 0.09346(18) 0.40555(13) 0.62475(12) 0.0443(4) Uani 1 1 d . . . . .
C15 C 0.21859(16) 0.33548(12) 0.65633(10) 0.0378(3) Uani 1 1 d . . . . .
C16 C 0.14197(15) 0.26218(12) 0.57959(10) 0.0345(3) Uani 1 1 d . . . . .
C17 C 0.01398(17) 0.33139(12) 0.54758(11) 0.0417(4) Uani 1 1 d . . . . .
O1W O 0.75322(18) 0.17459(16) 0.54471(14) 0.0975(6) Uani 1 1 d D . . . .
H1W H 0.771(3) 0.183(2) 0.4960(13) 0.117 Uiso 1 1 d D U . . .
H1WA H 0.6678(17) 0.201(2) 0.5316(17) 0.117 Uiso 1 1 d D U . . .

loop_
_atom_site_aniso_label
_atom_site_aniso_U_11
_atom_site_aniso_U_22
_atom_site_aniso_U_33
_atom_site_aniso_U_23
_atom_site_aniso_U_13
_atom_site_aniso_U_12
O1 0.0908(10) 0.0632(8) 0.0708(9) 0.0098(7) 0.0459(8) 0.0167(7)
O2 0.0633(9) 0.0785(9) 0.0659(9) 0.0118(8) 0.0312(7) 0.0133(7)
N1 0.0589(8) 0.0518(7) 0.0496(8) -0.0093(7) 0.0244(7) -0.0160(7)
N2 0.0419(7) 0.0456(7) 0.0472(8) 0.0033(6) 0.0219(6) 0.0050(6)
N3 0.0674(9) 0.0492(8) 0.0559(9) -0.0026(7) 0.0309(8) 0.0071(7)
N4 0.0911(11) 0.0517(8) 0.0446(8) -0.0091(7) 0.0152(8) 0.0107(8)
C1 0.0622(11) 0.0528(10) 0.0544(11) 0.0086(9) 0.0312(9) 0.0092(9)
C2 0.0671(11) 0.0628(11) 0.0589(12) 0.0062(10) 0.0353(10) 0.0086(9)
C3 0.0566(9) 0.0476(8) 0.0470(9) 0.0062(7) 0.0304(8) 0.0021(7)
C4 0.0635(11) 0.0466(9) 0.0453(9) 0.0050(8) 0.0263(9) 0.0082(9)
C5 0.0902(13) 0.0602(11) 0.0482(10) 0.0024(9) 0.0292(11) 0.0144(9)
C6 0.0914(13) 0.0635(11) 0.0612(13) 0.0029(9) 0.0134(12) 0.0100(10)
C8 0.1084(17) 0.0815(16) 0.0887(17) -0.0087(14) 0.0270(16) -0.0079(13)
C9 0.124(2) 0.0670(13) 0.0706(14) 0.0019(12) 0.0364(14) 0.0273(14)
C10 0.0556(10) 0.0556(10) 0.0528(10) 0.0035(8) 0.0249(8) -0.0075(8)
C11 0.0387(13) 0.0401(12) 0.0586(15) -0.0076(10) 0.0246(13) -0.0073(12)
C12 0.112(3) 0.058(2) 0.070(3) -0.0100(19) 0.051(3) -0.007(2)
C13 0.0590(14) 0.0671(19) 0.071(2) 0.0005(18) 0.0263(17) -0.0085(14)
C11' 0.0340(19) 0.0412(19) 0.0449(16) -0.0055(15) 0.0124(13) -0.0023(16)
C12' 0.051(3) 0.080(4) 0.048(3) 0.008(3) 0.023(2) -0.003(3)
C13' 0.104(5) 0.066(3) 0.103(5) -0.009(3) 0.048(4) 0.004(3)
O3 0.0555(7) 0.0443(6) 0.0448(6) -0.0014(5) 0.0184(6) -0.0052(5)
O4 0.0673(8) 0.0486(6) 0.0531(7) -0.0028(6) 0.0297(6) 0.0020(6)
O5 0.0494(6) 0.0499(6) 0.0487(7) 0.0023(6) 0.0201(5) 0.0025(5)
O6 0.0544(7) 0.0480(6) 0.0457(6) -0.0024(5) 0.0180(5) 0.0021(6)
C14 0.0494(9) 0.0424(8) 0.0426(9) 0.0008(7) 0.0236(8) -0.0052(7)
C15 0.0409(7) 0.0367(7) 0.0366(8) 0.0000(7) 0.0195(7) -0.0031(7)
C16 0.0370(7) 0.0335(7) 0.0310(7) -0.0004(6) 0.0150(6) -0.0013(6)
C17 0.0502(8) 0.0384(8) 0.0376(8) 0.0015(7) 0.0221(7) -0.0009(7)
O1W 0.0882(12) 0.0940(12) 0.1231(16) 0.0342(12) 0.0614(12) 0.0194(10)

loop_
_atom_type_symbol
_atom_type_description
_atom_type_scat_dispersion_real
_atom_type_scat_dispersion_imag
_atom_type_scat_source
C C 0.0033 0.0016 'International Tables Vol C Tables 4.2.6.8 and 6.1.1.4'
H H 0.0000 0.0000 'International Tables Vol C Tables 4.2.6.8 and 6.1.1.4'
N N 0.0061 0.0033 'International Tables Vol C Tables 4.2.6.8 and 6.1.1.4'
O O 0.0106 0.0060 'International Tables Vol C Tables 4.2.6.8 and 6.1.1.4'

loop_
_geom_angle_atom_site_label_1
_geom_angle_atom_site_label_2
_geom_angle_atom_site_label_3
_geom_angle
C11 N1 C12 119.8(2)
C11' N1 C12' 119.8(3)
C11 N1 C13 112.6(2)
C12 N1 C13 101.7(3)
C11' N1 C13' 104.9(3)
C12' N1 C13' 105.6(4)
C11 N1 H1N 112.4
C11' N1 H1N 104.0
C12 N1 H1N 103.7
C12' N1 H1N 114.7
C13 N1 H1N 105.2
C13' N1 H1N 106.7
C3 N2 C10 122.11(15)
C3 N2 H2N 135.0
C10 N2 H2N 102.9
C4 N3 C5 121.48(17)
C4 N3 H3N 140.5
C5 N3 H3N 98.1
C8 N4 C6 110.61(18)
C8 N4 C9 111.35(19)
C6 N4 C9 111.20(19)
C8 N4 H4N 103.4
C6 N4 H4N 89.8
C9 N4 H4N 128.2
O1 C1 C4 135.70(19)
O1 C1 C2 134.35(18)
C4 C1 C2 89.95(16)
O1 C1 C3 177.75(17)
C2 C1 C3 47.18(11)
O2 C2 C1 138.46(19)
O2 C2 C3 134.82(19)
C1 C2 C3 86.68(16)
N2 C3 C4 135.30(17)
N2 C3 C2 133.25(17)
C4 C3 C2 91.39(15)
N2 C3 C1 178.99(15)
C4 C3 C1 45.27(11)
C2 C3 C1 46.14(11)
N3 C4 C3 133.75(17)
N3 C4 C1 134.28(17)
C3 C4 C1 91.94(16)
N3 C5 C6 110.41(19)
N3 C5 H5A 109.6
C6 C5 H5A 109.6
N3 C5 H5B 109.6
C6 C5 H5B 109.6
H5A C5 H5B 108.1
N4 C6 C5 112.50(18)
N4 C6 H6A 109.1
C5 C6 H6A 109.1
N4 C6 H6B 109.1
C5 C6 H6B 109.1
H6A C6 H6B 107.8
N4 C8 H8A 109.5
N4 C8 H8B 109.5
H8A C8 H8B 109.5
N4 C8 H8C 109.5
H8A C8 H8C 109.5
H8B C8 H8C 109.5
N4 C9 H9A 109.5
N4 C9 H9B 109.5
H9A C9 H9B 109.5
N4 C9 H9C 109.5
H9A C9 H9C 109.5
H9B C9 H9C 109.5
N2 C10 C11' 113.36(19)
N2 C10 C11 110.98(16)
N1 C11 C10 119.7(2)
N1 C11 H11A 107.4
C10 C11 H11A 107.4
N1 C11 H11B 107.4
C10 C11 H11B 107.4
H11A C11 H11B 106.9
N1 C12 H12A 109.5
N1 C12 H12B 109.5
H12A C12 H12B 109.5
N1 C12 H12C 109.5
H12A C12 H12C 109.5
H12B C12 H12C 109.5
N1 C13 H13A 109.5
N1 C13 H13B 109.5
H13A C13 H13B 109.5
N1 C13 H13C 109.5
H13A C13 H13C 109.5
H13B C13 H13C 109.5
N1 C11' C10 121.4(3)
N1 C11' H11C 107.0
C10 C11' H11C 107.0
N1 C11' H11D 107.0
C10 C11' H11D 107.0
H11C C11' H11D 106.7
N1 C12' H12D 109.5
N1 C12' H12E 109.5
H12D C12' H12E 109.5
N1 C12' H12F 109.5
H12D C12' H12F 109.5
H12E C12' H12F 109.5
N1 C13' H13D 109.5
N1 C13' H13E 109.5
H13D C13' H13E 109.5
N1 C13' H13F 109.5
H13D C13' H13F 109.5
H13E C13' H13F 109.5
O4 C14 C17 134.72(16)
O4 C14 C15 134.77(15)
C17 C14 C15 90.50(13)
O4 C14 C16 179.04(15)
C17 C14 C16 46.20(9)
C15 C14 C16 44.31(9)
O3 C15 C16 134.73(14)
O3 C15 C14 135.10(14)
C16 C15 C14 90.16(12)
O6 C16 C15 134.88(14)
O6 C16 C17 134.67(14)
C15 C16 C17 90.44(12)
O6 C16 C14 178.52(13)
C15 C16 C14 45.53(9)
C17 C16 C14 44.91(9)
O5 C17 C14 137.69(15)
O5 C17 C16 133.42(14)
C14 C17 C16 88.89(13)
H1W O1W H1WA 112.2(15)

loop_
_geom_bond_atom_site_label_1
_geom_bond_atom_site_label_2
_geom_bond_distance
O1 C1 1.223(2)
O2 C2 1.209(2)
N1 C11 1.315(3)
N1 C11' 1.372(5)
N1 C12 1.392(4)
N1 C12' 1.404(5)
N1 C13 1.586(4)
N1 C13' 1.621(6)
N1 H1N 0.9252
N2 C3 1.296(2)
N2 C10 1.447(2)
N2 H2N 0.8904
N3 C4 1.312(2)
N3 C5 1.465(2)
N3 H3N 0.8997
N4 C8 1.450(3)
N4 C6 1.485(3)
N4 C9 1.529(3)
N4 H4N 0.9045
C1 C4 1.437(3)
C1 C2 1.459(3)
C1 C3 2.021(3)
C2 C3 1.485(3)
C3 C4 1.374(2)
C5 C6 1.538(3)
C5 H5A 0.9700
C5 H5B 0.9700
C6 H6A 0.9700
C6 H6B 0.9700
C8 H8A 0.9600
C8 H8B 0.9600
C8 H8C 0.9600
C9 H9A 0.9600
C9 H9B 0.9600
C9 H9C 0.9600
C10 C11' 1.468(4)
C10 C11 1.547(4)
C11 H11A 0.9700
C11 H11B 0.9700
C12 H12A 0.9600
C12 H12B 0.9600
C12 H12C 0.9600
C13 H13A 0.9600
C13 H13B 0.9600
C13 H13C 0.9600
C11' H11C 0.9700
C11' H11D 0.9700
C12' H12D 0.9600
C12' H12E 0.9600
C12' H12F 0.9600
C13' H13D 0.9600
C13' H13E 0.9600
C13' H13F 0.9600
O3 C15 1.2450(18)
O4 C14 1.2496(19)
O5 C17 1.2625(19)
O6 C16 1.2672(18)
C14 C17 1.432(2)
C14 C15 1.448(2)
C14 C16 2.028(2)
C15 C16 1.417(2)
C16 C17 1.464(2)
O1W H1W 0.908(9)
O1W H1WA 0.893(9)
